data_7245063
loop_
_publ_author_name
'Merabet, Layachi'
'Vologzhanina, Anna V.'
'Setifi, Zouaoui'
'Kaboub, Lakhmissi'
'Setifi, Fatima'

_publ_section_title
;
 Topological motifs in dicyanamides of transition metals
;
_journal_name_full CrystEngComm
_journal_paper_doi 10.1039/D2CE00485B
_journal_year 2022
_chemical_formula_moiety '0.17(C120 H96 Cu6 N60)'
_chemical_formula_sum 'C20 H16 Cu N10'
_chemical_formula_weight 459.97
_space_group_crystal_system triclinic
_space_group_IT_number 2
_space_group_name_Hall '-P 1'
_space_group_name_H-M_alt 'P -1'
_atom_sites_solution_hydrogens geom
_audit_creation_date 2020-11-02
_audit_creation_method
;
Olex2 1.2
(compiled 2018.05.29 svn.r3508 for OlexSys, GUI svn.r5506)
;
_audit_update_record
;
2022-04-01 deposited with the CCDC.	2022-05-11 downloaded from the CCDC.
;
_cell_angle_alpha 96.162(2)
_cell_angle_beta 103.516(2)
_cell_angle_gamma 99.484(2)
_cell_formula_units_Z 6
_cell_length_a 12.2316(6)
_cell_length_b 13.1085(7)
_cell_length_c 18.7874(10)
_cell_measurement_reflns_used 4369
_cell_measurement_temperature 170
_cell_measurement_theta_max 24.599
_cell_measurement_theta_min 3.017
_cell_volume 2855.3(3)
_computing_cell_refinement 'APEX2 and SAINT (Bruker, 2009)'
_computing_data_collection 'APEX2 (Bruker, 2009)'
_computing_data_reduction 'SAINT (Bruker, 2009)'
_computing_molecular_graphics 'Olex2 (Dolomanov et al., 2009)'
_computing_publication_material 'Olex2 (Dolomanov et al., 2009)'
_computing_structure_refinement 'XL (Sheldrick, 2008)'
_computing_structure_solution 'SHELXT 2014/5 (Sheldrick, 2014)'
_diffrn_ambient_temperature 170
_diffrn_measured_fraction_theta_full 0.991
_diffrn_measured_fraction_theta_max 0.994
_diffrn_measurement_device_type 'Bruker Apex 2 CCD area detector'
_diffrn_measurement_method 'phi and omega scans'
_diffrn_radiation_type MoK\a
_diffrn_radiation_wavelength 0.71073
_diffrn_reflns_av_R_equivalents 0.0497
_diffrn_reflns_av_unetI/netI 0.0226
_diffrn_reflns_Laue_measured_fraction_full 0.991
_diffrn_reflns_Laue_measured_fraction_max 0.994
_diffrn_reflns_limit_h_max 18
_diffrn_reflns_limit_h_min -18
_diffrn_reflns_limit_k_max 19
_diffrn_reflns_limit_k_min -19
_diffrn_reflns_limit_l_max 28
_diffrn_reflns_limit_l_min -28
_diffrn_reflns_number 276637
_diffrn_reflns_point_group_measured_fraction_full 0.991
_diffrn_reflns_point_group_measured_fraction_max 0.994
_diffrn_reflns_theta_full 25.242
_diffrn_reflns_theta_max 32.066
_diffrn_reflns_theta_min 2.256
_exptl_absorpt_coefficient_mu 1.180
_exptl_absorpt_correction_T_max 0.851
_exptl_absorpt_correction_T_min 0.812
_exptl_absorpt_correction_type multi-scan
_exptl_absorpt_process_details SADABS
_exptl_crystal_colour green
_exptl_crystal_colour_primary green
_exptl_crystal_density_diffrn 1.605
_exptl_crystal_description prism
_exptl_crystal_F_000 1410
_exptl_crystal_size_max 0.29
_exptl_crystal_size_mid 0.26
_exptl_crystal_size_min 0.06
_refine_diff_density_max 0.587
_refine_diff_density_min -0.906
_refine_diff_density_rms 0.097
_refine_ls_extinction_method none
_refine_ls_goodness_of_fit_ref 0.993
_refine_ls_hydrogen_treatment constr
_refine_ls_matrix_type full
_refine_ls_number_parameters 847
_refine_ls_number_reflns 19837
_refine_ls_number_restraints 12
_refine_ls_restrained_S_all 0.993
_refine_ls_R_factor_all 0.0999
_refine_ls_R_factor_gt 0.0541
_refine_ls_shift/su_max 0.008
_refine_ls_shift/su_mean 0.003
_refine_ls_structure_factor_coef Fsqd
_refine_ls_weighting_details 'w=1/[\s^2^(Fo^2^)+(0.0267P)^2^+30.7526P] where P=(Fo^2^+2Fc^2^)/3'
_refine_ls_weighting_scheme calc
_refine_ls_wR_factor_gt 0.1258
_refine_ls_wR_factor_ref 0.1842
_reflns_Friedel_coverage 0.000
_reflns_number_gt 6463
_reflns_number_total 19837
_reflns_threshold_expression 'I > 2\s(I)'
_cod_data_source_file d2ce00485b3.cif
_cod_data_source_block merabet_ma505_0m_a
_cod_database_code 7245063
_shelxl_version_number 2014-3
_shelx_space_group_comment
;
The symmetry employed for this shelxl refinement is uniquely defined
by the following loop, which should always be used as a source of
symmetry information in preference to the above space-group names.
They are only intended as comments.
;
_shelx_estimated_absorpt_t_max 0.933
_shelx_estimated_absorpt_t_min 0.726
_olex2_refinement_description
;
1. Fixed Uiso
 At 1.2 times of:
  All C(H) groups, All N(H) groups
 At 1.5 times of:
  All C(H,H,H) groups
2. Uiso/Uaniso restraints and constraints
Uanis(C15) \\sim Ueq, Uanis(C40) \\sim Ueq: with sigma of 0.005 and sigma for
terminal atoms of 0.005
3.a Aromatic/amide H refined with riding coordinates:
 N20(H20), N22(H22), N24(H24), N26(H26), N28(H28), N30(H30), C17(H17),
 C18(H18), C19(H19), C20(H20A), C25(H25), C26(H26A), C27(H27), C28(H28A),
 C33(H33), C34(H34), C35(H35), C36(H36), C41(H41), C42(H42), C43(H43), C44(H44),
  C49(H49), C50(H50), C51(H51), C52(H52), C57(H57), C58(H58), C59(H59), C60(H60)
3.b Idealised Me refined as rotating group:
 C14(H14A,H14B,H14C), C22(H22A,H22B,H22C), C30(H30A,H30B,H30C), C38(H38A,H38B,
 H38C), C46(H46A,H46B,H46C), C54(H54A,H54B,H54C)
;
_olex2_submission_special_instructions 'No special instructions were received'

loop_
_space_group_symop_operation_xyz
'x, y, z'
'-x, -y, -z'

loop_
_atom_site_label
_atom_site_type_symbol
_atom_site_fract_x
_atom_site_fract_y
_atom_site_fract_z
_atom_site_U_iso_or_equiv
_atom_site_adp_type
_atom_site_occupancy
_atom_site_site_symmetry_order
_atom_site_calc_flag
_atom_site_refinement_flags_posn
_atom_site_refinement_flags_adp
_atom_site_refinement_flags_occupancy
_atom_site_disorder_assembly
_atom_site_disorder_group
Cu1 Cu 0.0000 0.0000 0.0000 0.00979(17) Uani 1 2 d S T P . .
Cu2 Cu 0.16668(6) 0.49996(6) 0.33334(4) 0.00999(11) Uani 1 1 d . . . . .
Cu3 Cu 0.66669(6) 0.99998(6) 0.33333(4) 0.01000(10) Uani 1 1 d . . . . .
Cu4 Cu 0.5000 0.5000 0.0000 0.00992(17) Uani 1 2 d S T P . .
N1 N 0.0204(4) 0.1428(4) 0.0668(3) 0.0130(9) Uani 1 1 d . . . . .
N2 N 0.0526(4) 0.3342(3) 0.1032(2) 0.0140(8) Uani 1 1 d . . . . .
N3 N 0.1607(4) 0.4311(3) 0.2262(3) 0.0128(8) Uani 1 1 d . . . . .
N4 N 0.0707(4) 0.3568(4) 0.3423(3) 0.0122(9) Uani 1 1 d . . . . .
N5 N 0.0114(4) 0.1657(4) 0.3327(3) 0.0143(9) Uani 1 1 d . . . . .
N6 N -0.1887(4) 0.0690(4) 0.3018(3) 0.0126(9) Uani 1 1 d . . . . .
N7 N 0.2632(4) 0.6433(4) 0.3246(3) 0.0129(8) Uani 1 1 d . . . . .
N8 N 0.3215(4) 0.8344(4) 0.3341(3) 0.0129(9) Uani 1 1 d . . . . .
N9 N 0.5219(4) 0.9308(3) 0.3651(3) 0.0122(8) Uani 1 1 d . . . . .
N10 N 0.6871(4) 1.1433(3) 0.4004(2) 0.0131(8) Uani 1 1 d . . . . .
N11 N 0.7193(4) 1.3348(4) 0.4365(3) 0.0130(9) Uani 1 1 d . . . . .
N12 N 0.8275(4) 1.4308(4) 0.5601(3) 0.0128(9) Uani 1 1 d . . . . .
N13 N 0.6463(4) 0.8569(4) 0.2661(2) 0.0130(8) Uani 1 1 d . . . . .
N14 N 0.6140(4) 0.6659(4) 0.2301(3) 0.0146(9) Uani 1 1 d . . . . .
N15 N 0.5058(4) 0.5691(3) 0.1070(2) 0.0129(8) Uani 1 1 d . . . . .
N16 N 0.4040(4) 0.3572(4) 0.0088(2) 0.0138(8) Uani 1 1 d . . . . .
N17 N 0.3446(4) 0.1654(3) -0.0009(3) 0.0143(9) Uani 1 1 d . . . . .
N18 N 0.1441(4) 0.0691(4) -0.0318(3) 0.0132(8) Uani 1 1 d . . . . .
N19 N 0.1120(4) -0.0590(3) 0.0823(2) 0.0100(7) Uani 1 1 d . . . . .
N20 N 0.2031(4) -0.0961(4) 0.1908(2) 0.0125(8) Uani 1 1 d . . . . .
H20 H 0.2191 -0.1013 0.2383 0.015 Uiso 1 1 calc R . . . .
N21 N 0.3134(4) 0.4414(3) 0.3805(2) 0.0094(8) Uani 1 1 d . . . . .
N22 N 0.4887(4) 0.4038(4) 0.4055(3) 0.0110(8) Uani 1 1 d . . . . .
H22 H 0.5575 0.3983 0.4008 0.013 Uiso 1 1 calc R . . . .
N23 N 0.0200(4) 0.5587(4) 0.2859(2) 0.0094(8) Uani 1 1 d . . . . .
N24 N -0.1549(4) 0.5962(4) 0.2616(2) 0.0137(8) Uani 1 1 d . . . . .
H24 H -0.2234 0.6017 0.2668 0.016 Uiso 1 1 calc R . . . .
N25 N 0.5549(4) 1.0588(3) 0.2513(2) 0.0076(8) Uani 1 1 d . . . . .
N26 N 0.4638(4) 1.0959(4) 0.1429(2) 0.0124(8) Uani 1 1 d . . . . .
H26 H 0.4473 1.1009 0.0954 0.015 Uiso 1 1 calc R . . . .
N27 N 0.7788(3) 0.9417(3) 0.4155(2) 0.0104(8) Uani 1 1 d . . . . .
N28 N 0.8697(4) 0.9033(4) 0.5238(3) 0.0128(8) Uani 1 1 d . . . . .
H28 H 0.8861 0.8977 0.5712 0.015 Uiso 1 1 calc R . . . .
N29 N 0.6470(4) 0.4413(3) 0.0471(2) 0.0098(7) Uani 1 1 d . . . . .
N30 N 0.8215(4) 0.4038(4) 0.0718(3) 0.0122(8) Uani 1 1 d . . . . .
H30 H 0.8903 0.3988 0.0670 0.015 Uiso 1 1 calc R . . . .
C1 C 0.0386(4) 0.2320(4) 0.0875(3) 0.0098(9) Uani 1 1 d . . . . .
C2 C 0.1113(4) 0.3811(4) 0.1692(3) 0.0105(9) Uani 1 1 d . . . . .
C3 C 0.0377(4) 0.2672(4) 0.3363(3) 0.0100(9) Uani 1 1 d . . . . .
C4 C -0.0963(4) 0.1185(4) 0.3158(3) 0.0106(9) Uani 1 1 d . . . . .
C5 C 0.2962(4) 0.7322(4) 0.3302(3) 0.0108(9) Uani 1 1 d . . . . .
C6 C 0.4304(4) 0.8812(4) 0.3514(3) 0.0103(9) Uani 1 1 d . . . . .
C7 C 0.7055(4) 1.2330(4) 0.4205(3) 0.0112(9) Uani 1 1 d . . . . .
C8 C 0.7781(4) 1.3811(4) 0.5031(3) 0.0112(9) Uani 1 1 d . . . . .
C9 C 0.6278(4) 0.7679(4) 0.2466(3) 0.0102(9) Uani 1 1 d . . . . .
C10 C 0.5547(4) 0.6186(4) 0.1635(3) 0.0102(9) Uani 1 1 d . . . . .
C11 C 0.3712(4) 0.2679(4) 0.0034(3) 0.0108(9) Uani 1 1 d . . . . .
C12 C 0.2367(4) 0.1189(4) -0.0179(3) 0.0112(9) Uani 1 1 d . . . . .
C13 C 0.1138(4) -0.0574(4) 0.1530(3) 0.0111(9) Uani 1 1 d . . . . .
C14 C 0.0293(5) -0.0220(5) 0.1909(3) 0.0155(10) Uani 1 1 d . . . . .
H14A H 0.0047 0.0389 0.1709 0.023 Uiso 1 1 calc GR . . . .
H14B H 0.0650 -0.0029 0.2442 0.023 Uiso 1 1 calc GR . . . .
H14C H -0.0375 -0.0788 0.1827 0.023 Uiso 1 1 calc GR . . . .
C15 C 0.2644(4) -0.1262(4) 0.1411(3) 0.0116(9) Uani 1 1 d . U . . .
C16 C 0.2062(4) -0.1024(4) 0.0730(3) 0.0104(9) Uani 1 1 d . . . . .
C17 C 0.2456(4) -0.1250(4) 0.0098(3) 0.0104(10) Uani 1 1 d . . . . .
H17 H 0.2074 -0.1105 -0.0371 0.012 Uiso 1 1 calc R . . . .
C18 C 0.3428(4) -0.1695(4) 0.0181(3) 0.0168(9) Uani 1 1 d . . . . .
H18 H 0.3714 -0.1855 -0.0238 0.020 Uiso 1 1 calc R . . . .
C19 C 0.3993(5) -0.1914(5) 0.0873(3) 0.0156(11) Uani 1 1 d . . . . .
H19 H 0.4658 -0.2212 0.0912 0.019 Uiso 1 1 calc R . . . .
C20 C 0.3608(5) -0.1706(5) 0.1499(3) 0.0148(10) Uani 1 1 d . . . . .
H20A H 0.3987 -0.1860 0.1966 0.018 Uiso 1 1 calc R . . . .
C21 C 0.4093(4) 0.4430(4) 0.3581(3) 0.0099(10) Uani 1 1 d . . . . .
C22 C 0.4317(5) 0.4781(4) 0.2894(3) 0.0158(10) Uani 1 1 d . . . . .
H22A H 0.4046 0.4193 0.2486 0.024 Uiso 1 1 calc GR . . . .
H22B H 0.5143 0.5031 0.2970 0.024 Uiso 1 1 calc GR . . . .
H22C H 0.3911 0.5349 0.2772 0.024 Uiso 1 1 calc GR . . . .
C23 C 0.4422(4) 0.3742(4) 0.4617(3) 0.0124(9) Uani 1 1 d . . . . .
C24 C 0.3320(4) 0.3980(4) 0.4464(3) 0.0117(9) Uani 1 1 d . . . . .
C25 C 0.2620(4) 0.3751(4) 0.4937(3) 0.0144(9) Uani 1 1 d . . . . .
H25 H 0.1868 0.3897 0.4839 0.017 Uiso 1 1 calc R . . . .
C26 C 0.3047(5) 0.3305(4) 0.5554(3) 0.0149(10) Uani 1 1 d . . . . .
H26A H 0.2580 0.3143 0.5882 0.018 Uiso 1 1 calc R . . . .
C27 C 0.4164(5) 0.3089(4) 0.5705(3) 0.0174(11) Uani 1 1 d . . . . .
H27 H 0.4437 0.2792 0.6136 0.021 Uiso 1 1 calc R . . . .
C28 C 0.4870(5) 0.3296(5) 0.5242(3) 0.0133(11) Uani 1 1 d . . . . .
H28A H 0.5620 0.3145 0.5340 0.016 Uiso 1 1 calc R . . . .
C29 C -0.0754(4) 0.5569(4) 0.3087(3) 0.0123(9) Uani 1 1 d . . . . .
C30 C -0.0971(5) 0.5217(5) 0.3775(3) 0.0144(10) Uani 1 1 d . . . . .
H30A H -0.0582 0.4634 0.3886 0.022 Uiso 1 1 calc GR . . . .
H30B H -0.1797 0.4987 0.3707 0.022 Uiso 1 1 calc GR . . . .
H30C H -0.0675 0.5798 0.4187 0.022 Uiso 1 1 calc GR . . . .
C31 C 0.0011(4) 0.6023(4) 0.2204(3) 0.0090(9) Uani 1 1 d . . . . .
C32 C -0.1098(4) 0.6261(4) 0.2039(3) 0.0118(9) Uani 1 1 d . . . . .
C33 C -0.1533(5) 0.6705(4) 0.1427(3) 0.0151(10) Uani 1 1 d . . . . .
H33 H -0.2280 0.6862 0.1335 0.018 Uiso 1 1 calc R . . . .
C34 C -0.0840(5) 0.6912(5) 0.0952(3) 0.0160(11) Uani 1 1 d . . . . .
H34 H -0.1119 0.7206 0.0521 0.019 Uiso 1 1 calc R . . . .
C35 C 0.0271(5) 0.6692(4) 0.1100(3) 0.0152(10) Uani 1 1 d . . . . .
H35 H 0.0733 0.6846 0.0768 0.018 Uiso 1 1 calc R . . . .
C36 C 0.0715(5) 0.6249(4) 0.1727(3) 0.0119(10) Uani 1 1 d . . . . .
H36 H 0.1468 0.6107 0.1825 0.014 Uiso 1 1 calc R . . . .
C37 C 0.5533(5) 1.0572(4) 0.1802(3) 0.0091(10) Uani 1 1 d . . . . .
C38 C 0.6370(5) 1.0220(5) 0.1423(3) 0.0156(10) Uani 1 1 d . . . . .
H38A H 0.7033 1.0790 0.1500 0.023 Uiso 1 1 calc GR . . . .
H38B H 0.6008 1.0021 0.0892 0.023 Uiso 1 1 calc GR . . . .
H38C H 0.6622 0.9615 0.1627 0.023 Uiso 1 1 calc GR . . . .
C39 C 0.4617(4) 1.1025(4) 0.2609(3) 0.0096(9) Uani 1 1 d . . . . .
C40 C 0.4032(4) 1.1258(4) 0.1924(3) 0.0107(9) Uani 1 1 d . U . . .
C41 C 0.3061(5) 1.1703(4) 0.1833(3) 0.0150(10) Uani 1 1 d . . . . .
H41 H 0.2685 1.1857 0.1366 0.018 Uiso 1 1 calc R . . . .
C42 C 0.2668(5) 1.1909(4) 0.2460(3) 0.0168(10) Uani 1 1 d . . . . .
H42 H 0.2002 1.2206 0.2422 0.020 Uiso 1 1 calc R . . . .
C43 C 0.3237(5) 1.1687(4) 0.3151(3) 0.0126(10) Uani 1 1 d . . . . .
H43 H 0.2951 1.1841 0.3570 0.015 Uiso 1 1 calc R . . . .
C44 C 0.4210(4) 1.1248(4) 0.3233(3) 0.0139(9) Uani 1 1 d . . . . .
H44 H 0.4590 1.1102 0.3702 0.017 Uiso 1 1 calc R . . . .
C45 C 0.7803(4) 0.9424(4) 0.4867(3) 0.0120(9) Uani 1 1 d . . . . .
C46 C 0.6960(5) 0.9783(4) 0.5241(3) 0.0145(10) Uani 1 1 d . . . . .
H46A H 0.6643 1.0331 0.4994 0.022 Uiso 1 1 calc GR . . . .
H46B H 0.7342 1.0063 0.5761 0.022 Uiso 1 1 calc GR . . . .
H46C H 0.6339 0.9192 0.5215 0.022 Uiso 1 1 calc GR . . . .
C47 C 0.9302(4) 0.8741(4) 0.4743(3) 0.0119(9) Uani 1 1 d . . . . .
C48 C 0.8727(4) 0.8975(4) 0.4062(3) 0.0103(9) Uani 1 1 d . . . . .
C49 C 0.9122(5) 0.8748(4) 0.3431(3) 0.0125(10) Uani 1 1 d . . . . .
H49 H 0.8739 0.8888 0.2961 0.015 Uiso 1 1 calc R . . . .
C50 C 1.0095(5) 0.8309(4) 0.3521(3) 0.0135(10) Uani 1 1 d . . . . .
H50 H 1.0383 0.8156 0.3103 0.016 Uiso 1 1 calc R . . . .
C51 C 1.0665(5) 0.8084(4) 0.4205(3) 0.0163(10) Uani 1 1 d . . . . .
H51 H 1.1326 0.7780 0.4240 0.020 Uiso 1 1 calc R . . . .
C52 C 1.0279(5) 0.8300(4) 0.4835(3) 0.0166(10) Uani 1 1 d . . . . .
H52 H 1.0662 0.8155 0.5304 0.020 Uiso 1 1 calc R . . . .
C53 C 0.7419(4) 0.4421(4) 0.0247(3) 0.0108(9) Uani 1 1 d . . . . .
C54 C 0.7643(5) 0.4780(4) -0.0439(3) 0.0154(10) Uani 1 1 d . . . . .
H54A H 0.7337 0.4206 -0.0855 0.023 Uiso 1 1 calc GR . . . .
H54B H 0.8472 0.4997 -0.0371 0.023 Uiso 1 1 calc GR . . . .
H54C H 0.7269 0.5373 -0.0544 0.023 Uiso 1 1 calc GR . . . .
C55 C 0.7760(4) 0.3741(4) 0.1286(3) 0.0098(9) Uani 1 1 d . . . . .
C56 C 0.6659(4) 0.3972(4) 0.1129(3) 0.0099(9) Uani 1 1 d . . . . .
C57 C 0.5947(5) 0.3753(4) 0.1601(3) 0.0103(10) Uani 1 1 d . . . . .
H57 H 0.5196 0.3902 0.1501 0.012 Uiso 1 1 calc R . . . .
C58 C 0.6381(5) 0.3310(4) 0.2222(3) 0.0131(10) Uani 1 1 d . . . . .
H58 H 0.5916 0.3156 0.2552 0.016 Uiso 1 1 calc R . . . .
C59 C 0.7489(5) 0.3085(4) 0.2372(3) 0.0162(10) Uani 1 1 d . . . . .
H59 H 0.7755 0.2780 0.2800 0.019 Uiso 1 1 calc R . . . .
C60 C 0.8210(4) 0.3301(4) 0.1907(3) 0.0164(9) Uani 1 1 d . . . . .
H60 H 0.8962 0.3157 0.2007 0.020 Uiso 1 1 calc R . . . .

loop_
_atom_site_aniso_label
_atom_site_aniso_U_11
_atom_site_aniso_U_22
_atom_site_aniso_U_33
_atom_site_aniso_U_23
_atom_site_aniso_U_13
_atom_site_aniso_U_12
Cu1 0.0094(4) 0.0082(4) 0.0108(4) 0.0007(3) 0.0011(3) 0.0015(3)
Cu2 0.0100(2) 0.0085(2) 0.0104(2) 0.00083(17) 0.00105(18) 0.00150(17)
Cu3 0.0097(2) 0.0082(2) 0.0111(2) 0.00083(17) 0.00127(18) 0.00153(17)
Cu4 0.0097(4) 0.0079(4) 0.0112(4) 0.0009(3) 0.0014(3) 0.0014(3)
N1 0.012(2) 0.013(2) 0.012(2) -0.0004(16) 0.0001(16) 0.0005(17)
N2 0.016(2) 0.0101(19) 0.0126(19) 0.0000(15) -0.0027(16) 0.0042(16)
N3 0.014(2) 0.0108(19) 0.013(2) 0.0008(16) 0.0023(16) 0.0028(16)
N4 0.009(2) 0.011(2) 0.015(2) 0.0026(16) 0.0015(16) -0.0010(16)
N5 0.011(2) 0.011(2) 0.021(2) 0.0025(16) 0.0039(16) 0.0008(16)
N6 0.014(2) 0.009(2) 0.016(2) 0.0037(16) 0.0048(16) 0.0028(16)
N7 0.0092(19) 0.0134(19) 0.014(2) 0.0030(16) 0.0007(16) -0.0003(16)
N8 0.0097(19) 0.008(2) 0.020(2) 0.0023(17) 0.0016(17) 0.0018(15)
N9 0.011(2) 0.0109(18) 0.015(2) 0.0038(15) 0.0013(17) 0.0032(15)
N10 0.012(2) 0.0122(19) 0.012(2) 0.0004(15) -0.0016(16) 0.0034(15)
N11 0.018(2) 0.010(2) 0.009(2) -0.0007(16) -0.0003(17) 0.0034(17)
N12 0.015(2) 0.011(2) 0.012(2) 0.0011(16) 0.0021(16) 0.0052(16)
N13 0.0147(19) 0.011(2) 0.012(2) -0.0008(16) 0.0016(15) 0.0044(15)
N14 0.019(2) 0.010(2) 0.013(2) -0.0006(16) 0.0013(16) 0.0040(16)
N15 0.015(2) 0.0094(19) 0.014(2) 0.0004(15) 0.0021(16) 0.0040(15)
N16 0.0126(18) 0.012(2) 0.017(2) 0.0036(16) 0.0021(15) 0.0031(15)
N17 0.0105(19) 0.0102(18) 0.021(2) 0.0049(17) 0.0024(17) 0.0008(15)
N18 0.0133(19) 0.009(2) 0.018(2) 0.0047(16) 0.0038(16) 0.0013(16)
N19 0.0101(18) 0.0110(18) 0.0094(18) 0.0030(14) 0.0030(14) 0.0022(14)
N20 0.012(2) 0.013(2) 0.0125(18) 0.0023(15) 0.0027(16) 0.0034(17)
N21 0.0110(18) 0.0085(19) 0.0089(18) 0.0035(14) 0.0023(14) 0.0014(15)
N22 0.006(2) 0.013(2) 0.016(2) 0.0039(16) 0.0032(16) 0.0057(16)
N23 0.0098(18) 0.008(2) 0.011(2) -0.0003(16) 0.0028(15) 0.0030(15)
N24 0.0142(18) 0.014(2) 0.013(2) 0.0022(16) 0.0034(15) 0.0049(15)
N25 0.005(2) 0.0079(18) 0.0099(19) 0.0002(15) 0.0013(15) 0.0023(15)
N26 0.013(2) 0.015(2) 0.0094(19) 0.0034(16) 0.0027(15) 0.0040(16)
N27 0.0125(17) 0.0100(19) 0.0086(18) 0.0021(15) 0.0021(14) 0.0025(14)
N28 0.0144(19) 0.016(2) 0.009(2) 0.0064(16) 0.0002(16) 0.0056(16)
N29 0.0071(18) 0.0127(17) 0.0100(18) 0.0030(14) 0.0015(14) 0.0033(14)
N30 0.0100(19) 0.015(2) 0.013(2) 0.0022(16) 0.0031(16) 0.0048(16)
C1 0.007(2) 0.015(2) 0.008(2) 0.0027(16) 0.0000(17) 0.0058(17)
C2 0.012(2) 0.009(2) 0.012(2) 0.0028(17) 0.0034(17) 0.0046(17)
C3 0.007(2) 0.012(2) 0.010(2) 0.0016(17) 0.0022(16) -0.0010(17)
C4 0.013(2) 0.006(2) 0.012(2) 0.0037(17) 0.0014(17) 0.0021(17)
C5 0.006(2) 0.013(2) 0.012(2) 0.0009(17) 0.0005(17) 0.0012(17)
C6 0.011(2) 0.0107(19) 0.010(2) 0.0025(16) 0.0032(17) 0.0028(16)
C7 0.0139(19) 0.010(2) 0.009(2) -0.0010(17) 0.0024(16) 0.0021(17)
C8 0.012(2) 0.010(2) 0.013(2) 0.0016(17) 0.0032(17) 0.0040(16)
C9 0.009(2) 0.012(2) 0.009(2) 0.0008(17) 0.0020(17) 0.0001(17)
C10 0.011(2) 0.009(2) 0.012(2) 0.0024(17) 0.0044(18) 0.0032(17)
C11 0.0112(19) 0.011(2) 0.012(2) 0.0051(17) 0.0035(16) 0.0040(16)
C12 0.016(2) 0.008(2) 0.012(2) 0.0024(17) 0.0046(17) 0.0049(17)
C13 0.010(2) 0.010(2) 0.011(2) 0.0039(17) -0.0011(17) -0.0006(17)
C14 0.020(2) 0.020(3) 0.007(3) 0.001(2) 0.0051(19) 0.005(2)
C15 0.012(2) 0.010(2) 0.013(2) 0.0031(16) 0.0012(16) 0.0033(16)
C16 0.010(2) 0.009(2) 0.012(2) 0.0034(17) 0.0026(17) 0.0019(17)
C17 0.013(2) 0.005(2) 0.014(2) 0.0013(19) 0.0036(18) 0.0069(18)
C18 0.015(2) 0.015(2) 0.020(2) -0.0001(18) 0.0058(18) 0.0043(18)
C19 0.012(2) 0.015(3) 0.021(3) 0.004(2) 0.004(2) 0.003(2)
C20 0.015(2) 0.014(3) 0.017(3) 0.008(2) 0.0027(19) 0.0050(19)
C21 0.011(2) 0.008(2) 0.012(2) 0.0035(18) 0.0034(18) 0.0026(17)
C22 0.013(2) 0.021(2) 0.015(2) 0.0075(19) 0.005(2) 0.0035(19)
C23 0.011(2) 0.011(2) 0.014(2) 0.0019(17) 0.0015(17) 0.0045(17)
C24 0.014(2) 0.010(2) 0.010(2) 0.0006(16) 0.0026(16) 0.0007(16)
C25 0.015(2) 0.012(2) 0.017(2) 0.0031(16) 0.0052(16) 0.0016(17)
C26 0.019(2) 0.011(3) 0.016(2) 0.0038(18) 0.0057(18) 0.0045(19)
C27 0.024(3) 0.014(2) 0.017(2) 0.0066(19) 0.0056(19) 0.007(2)
C28 0.013(3) 0.016(3) 0.009(3) 0.000(2) -0.002(2) 0.007(2)
C29 0.011(2) 0.012(2) 0.013(2) -0.0010(17) 0.0016(17) 0.0013(17)
C30 0.015(2) 0.016(3) 0.015(2) 0.006(2) 0.0062(19) 0.0077(19)
C31 0.010(2) 0.009(2) 0.009(2) 0.0029(17) 0.0011(17) 0.0032(17)
C32 0.012(2) 0.012(2) 0.011(2) 0.0012(17) 0.0017(17) 0.0035(17)
C33 0.015(2) 0.017(2) 0.014(2) 0.0063(19) 0.0022(19) 0.0061(19)
C34 0.019(3) 0.015(3) 0.014(3) 0.006(2) 0.000(2) 0.007(2)
C35 0.020(2) 0.015(2) 0.012(2) 0.0049(18) 0.0063(18) 0.0021(18)
C36 0.012(2) 0.012(2) 0.010(2) -0.0010(19) 0.0012(19) 0.0007(18)
C37 0.013(2) 0.007(2) 0.008(2) 0.0002(18) 0.0022(18) 0.0058(18)
C38 0.017(2) 0.016(3) 0.017(2) 0.0049(18) 0.0056(17) 0.007(2)
C39 0.008(2) 0.009(2) 0.012(2) 0.0018(17) 0.0007(17) 0.0034(17)
C40 0.010(2) 0.009(2) 0.013(2) 0.0026(16) 0.0025(16) 0.0029(16)
C41 0.010(2) 0.018(2) 0.017(3) 0.0035(19) 0.001(2) 0.0067(19)
C42 0.014(2) 0.015(2) 0.023(3) 0.005(2) 0.005(2) 0.0062(19)
C43 0.012(2) 0.012(2) 0.015(3) 0.001(2) 0.004(2) 0.0041(19)
C44 0.013(2) 0.0144(19) 0.013(2) 0.0003(16) 0.0030(18) 0.0021(16)
C45 0.014(2) 0.012(2) 0.010(2) 0.0027(16) 0.0038(16) 0.0009(16)
C46 0.010(3) 0.022(2) 0.013(2) 0.0013(19) 0.004(2) 0.006(2)
C47 0.012(2) 0.012(2) 0.011(2) 0.0031(17) 0.0012(17) 0.0016(17)
C48 0.0094(19) 0.010(2) 0.011(2) 0.0015(17) 0.0015(16) 0.0020(16)
C49 0.013(2) 0.011(2) 0.013(2) 0.0006(18) 0.0038(18) 0.0021(18)
C50 0.015(2) 0.014(2) 0.015(3) 0.0048(19) 0.008(2) 0.0045(19)
C51 0.014(2) 0.016(2) 0.022(3) 0.005(2) 0.003(2) 0.0120(18)
C52 0.014(2) 0.018(2) 0.018(2) 0.0042(19) 0.0010(19) 0.0052(19)
C53 0.010(2) 0.009(2) 0.013(2) 0.0004(17) 0.0015(17) 0.0043(17)
C54 0.015(2) 0.019(3) 0.014(2) 0.003(2) 0.0081(19) 0.003(2)
C55 0.010(2) 0.007(2) 0.011(2) 0.0011(18) 0.0012(18) 0.0008(18)
C56 0.008(2) 0.011(2) 0.012(2) 0.0036(17) 0.0005(17) 0.0044(17)
C57 0.013(2) 0.010(2) 0.010(2) 0.0046(18) 0.0018(19) 0.0048(18)
C58 0.013(3) 0.014(2) 0.010(3) 0.0033(19) 0.000(2) 0.0009(19)
C59 0.019(3) 0.017(2) 0.011(2) 0.0043(19) -0.001(2) 0.005(2)
C60 0.015(2) 0.016(2) 0.019(2) 0.0046(18) 0.0025(17) 0.0063(18)

loop_
_atom_type_symbol
_atom_type_description
_atom_type_scat_dispersion_real
_atom_type_scat_dispersion_imag
_atom_type_scat_source
C C 0.0033 0.0016 'International Tables Vol C Tables 4.2.6.8 and 6.1.1.4'
H H 0.0000 0.0000 'International Tables Vol C Tables 4.2.6.8 and 6.1.1.4'
Cu Cu 0.3201 1.2651 'International Tables Vol C Tables 4.2.6.8 and 6.1.1.4'
N N 0.0061 0.0033 'International Tables Vol C Tables 4.2.6.8 and 6.1.1.4'

loop_
_geom_angle_atom_site_label_1
_geom_angle_atom_site_label_2
_geom_angle_atom_site_label_3
_geom_angle
_geom_angle_site_symmetry_1
_geom_angle_site_symmetry_3
_geom_angle_publ_flag
N1 Cu1 N1 180.0 . 2 ?
N1 Cu1 N18 85.75(18) . . ?
N1 Cu1 N18 94.25(18) . 2 ?
N1 Cu1 N18 94.25(18) 2 . ?
N1 Cu1 N18 85.75(18) 2 2 ?
N1 Cu1 N19 93.34(17) . . ?
N1 Cu1 N19 93.34(17) 2 2 ?
N1 Cu1 N19 86.66(17) 2 . ?
N1 Cu1 N19 86.66(17) . 2 ?
N18 Cu1 N18 180.0 2 . ?
N18 Cu1 N19 92.14(17) . 2 ?
N18 Cu1 N19 87.85(17) 2 2 ?
N18 Cu1 N19 87.85(17) . . ?
N18 Cu1 N19 92.15(17) 2 . ?
N19 Cu1 N19 180.0 . 2 ?
N3 Cu2 N21 92.42(17) . . ?
N3 Cu2 N23 87.48(18) . . ?
N4 Cu2 N3 86.00(18) . . ?
N4 Cu2 N12 94.19(18) . 2_676 ?
N4 Cu2 N21 86.67(18) . . ?
N4 Cu2 N23 93.42(18) . . ?
N7 Cu2 N3 94.08(18) . . ?
N7 Cu2 N4 179.8(2) . . ?
N7 Cu2 N12 85.73(18) . 2_676 ?
N7 Cu2 N21 93.17(17) . . ?
N7 Cu2 N23 86.75(18) . . ?
N12 Cu2 N3 179.7(2) 2_676 . ?
N12 Cu2 N21 87.79(18) 2_676 . ?
N12 Cu2 N23 92.31(18) 2_676 . ?
N23 Cu2 N21 179.9(2) . . ?
N6 Cu3 N25 92.33(18) 1_665 . ?
N6 Cu3 N27 87.54(17) 1_665 . ?
N9 Cu3 N6 179.9(2) . 1_665 ?
N9 Cu3 N10 94.14(18) . . ?
N9 Cu3 N25 87.74(18) . . ?
N9 Cu3 N27 92.39(17) . . ?
N10 Cu3 N6 85.83(18) . 1_665 ?
N10 Cu3 N25 86.67(18) . . ?
N10 Cu3 N27 93.16(18) . . ?
N13 Cu3 N6 94.10(18) . 1_665 ?
N13 Cu3 N9 85.93(18) . . ?
N13 Cu3 N10 179.9(2) . . ?
N13 Cu3 N25 93.20(18) . . ?
N13 Cu3 N27 86.97(17) . . ?
N25 Cu3 N27 179.8(2) . . ?
N15 Cu4 N15 180.0 . 2_665 ?
N15 Cu4 N29 87.78(17) 2_665 2_665 ?
N15 Cu4 N29 92.22(17) 2_665 . ?
N15 Cu4 N29 92.22(17) . 2_665 ?
N15 Cu4 N29 87.78(17) . . ?
N16 Cu4 N15 94.10(17) . . ?
N16 Cu4 N15 94.10(17) 2_665 2_665 ?
N16 Cu4 N15 85.90(17) . 2_665 ?
N16 Cu4 N15 85.90(17) 2_665 . ?
N16 Cu4 N16 180.0 2_665 . ?
N16 Cu4 N29 86.80(17) 2_665 2_665 ?
N16 Cu4 N29 86.80(17) . . ?
N16 Cu4 N29 93.20(17) . 2_665 ?
N16 Cu4 N29 93.20(17) 2_665 . ?
N29 Cu4 N29 180.0 2_665 . ?
C1 N1 Cu1 161.7(4) . . ?
C2 N2 C1 119.3(5) . . ?
C2 N3 Cu2 151.5(4) . . ?
C3 N4 Cu2 160.8(4) . . ?
C3 N5 C4 119.9(5) . . ?
C4 N6 Cu3 151.4(4) . 1_445 ?
C5 N7 Cu2 161.1(4) . . ?
C6 N8 C5 118.7(5) . . ?
C6 N9 Cu3 151.6(4) . . ?
C7 N10 Cu3 161.0(4) . . ?
C8 N11 C7 119.1(5) . . ?
C8 N12 Cu2 151.5(4) . 2_676 ?
C9 N13 Cu3 160.4(4) . . ?
C9 N14 C10 119.8(5) . . ?
C10 N15 Cu4 151.5(4) . . ?
C11 N16 Cu4 161.0(4) . . ?
C12 N17 C11 119.5(5) . . ?
C12 N18 Cu1 151.5(4) . . ?
C13 N19 Cu1 128.4(3) . . ?
C13 N19 C16 105.5(4) . . ?
C16 N19 Cu1 125.9(3) . . ?
C13 N20 H20 126.4 . . ?
C13 N20 C15 107.8(4) . . ?
C15 N20 H20 125.8 . . ?
C21 N21 Cu2 128.5(4) . . ?
C21 N21 C24 105.6(4) . . ?
C24 N21 Cu2 125.8(3) . . ?
C21 N22 H22 125.9 . . ?
C21 N22 C23 107.9(5) . . ?
C23 N22 H22 126.2 . . ?
C29 N23 Cu2 128.1(4) . . ?
C29 N23 C31 105.7(4) . . ?
C31 N23 Cu2 126.2(3) . . ?
C29 N24 H24 126.0 . . ?
C29 N24 C32 108.7(4) . . ?
C32 N24 H24 125.3 . . ?
C37 N25 Cu3 128.4(4) . . ?
C37 N25 C39 105.8(4) . . ?
C39 N25 Cu3 125.8(3) . . ?
C37 N26 H26 125.8 . . ?
C37 N26 C40 108.2(4) . . ?
C40 N26 H26 126.0 . . ?
C45 N27 Cu3 128.7(4) . . ?
C45 N27 C48 105.3(4) . . ?
C48 N27 Cu3 126.0(3) . . ?
C45 N28 H28 125.7 . . ?
C45 N28 C47 108.2(4) . . ?
C47 N28 H28 126.1 . . ?
C53 N29 Cu4 128.8(4) . . ?
C53 N29 C56 105.2(4) . . ?
C56 N29 Cu4 125.9(3) . . ?
C53 N30 H30 125.8 . . ?
C53 N30 C55 108.2(4) . . ?
C55 N30 H30 126.0 . . ?
N1 C1 N2 173.3(6) . . ?
N3 C2 N2 173.8(6) . . ?
N4 C3 N5 174.1(6) . . ?
N6 C4 N5 174.4(6) . . ?
N7 C5 N8 173.4(6) . . ?
N9 C6 N8 173.4(6) . . ?
N10 C7 N11 174.0(6) . . ?
N12 C8 N11 173.7(6) . . ?
N13 C9 N14 174.6(6) . . ?
N15 C10 N14 173.8(6) . . ?
N16 C11 N17 174.4(5) . . ?
N18 C12 N17 173.7(6) . . ?
N19 C13 N20 112.4(4) . . ?
N19 C13 C14 127.0(5) . . ?
N20 C13 C14 120.6(5) . . ?
C13 C14 H14A 109.4 . . ?
C13 C14 H14B 109.0 . . ?
C13 C14 H14C 109.9 . . ?
H14A C14 H14B 109.5 . . ?
H14A C14 H14C 109.5 . . ?
H14B C14 H14C 109.5 . . ?
N20 C15 C16 104.8(5) . . ?
N20 C15 C20 131.8(5) . . ?
C20 C15 C16 123.3(5) . . ?
N19 C16 C15 109.5(4) . . ?
N19 C16 C17 131.1(5) . . ?
C15 C16 C17 119.4(5) . . ?
C16 C17 H17 121.7 . . ?
C18 C17 C16 117.7(5) . . ?
C18 C17 H17 120.7 . . ?
C17 C18 H18 119.2 . . ?
C19 C18 C17 121.3(5) . . ?
C19 C18 H18 119.6 . . ?
C18 C19 H19 118.9 . . ?
C20 C19 C18 121.8(5) . . ?
C20 C19 H19 119.3 . . ?
C15 C20 C19 116.5(5) . . ?
C15 C20 H20A 121.6 . . ?
C19 C20 H20A 121.9 . . ?
N21 C21 N22 111.8(5) . . ?
N21 C21 C22 127.0(5) . . ?
N22 C21 C22 121.2(5) . . ?
C21 C22 H22A 109.6 . . ?
C21 C22 H22B 109.9 . . ?
C21 C22 H22C 108.8 . . ?
H22A C22 H22B 109.5 . . ?
H22A C22 H22C 109.5 . . ?
H22B C22 H22C 109.5 . . ?
N22 C23 C24 106.0(5) . . ?
N22 C23 C28 131.2(5) . . ?
C28 C23 C24 122.8(5) . . ?
C23 C24 N21 108.8(4) . . ?
C25 C24 N21 131.7(5) . . ?
C25 C24 C23 119.5(5) . . ?
C24 C25 H25 120.4 . . ?
C24 C25 C26 118.4(5) . . ?
C26 C25 H25 121.2 . . ?
C25 C26 H26A 119.3 . . ?
C25 C26 C27 121.2(5) . . ?
C27 C26 H26A 119.5 . . ?
C26 C27 H27 119.3 . . ?
C28 C27 C26 121.7(5) . . ?
C28 C27 H27 119.0 . . ?
C23 C28 H28A 121.5 . . ?
C27 C28 C23 116.4(5) . . ?
C27 C28 H28A 122.1 . . ?
N23 C29 N24 111.6(5) . . ?
N23 C29 C30 126.9(5) . . ?
N24 C29 C30 121.4(5) . . ?
C29 C30 H30A 109.6 . . ?
C29 C30 H30B 109.1 . . ?
C29 C30 H30C 109.8 . . ?
H30A C30 H30B 109.5 . . ?
H30A C30 H30C 109.5 . . ?
H30B C30 H30C 109.5 . . ?
N23 C31 C32 109.8(4) . . ?
N23 C31 C36 131.4(5) . . ?
C36 C31 C32 118.9(5) . . ?
N24 C32 C31 104.3(4) . . ?
N24 C32 C33 132.3(5) . . ?
C33 C32 C31 123.4(5) . . ?
C32 C33 H33 121.6 . . ?
C32 C33 C34 117.4(5) . . ?
C34 C33 H33 120.9 . . ?
C33 C34 H34 120.1 . . ?
C33 C34 C35 120.8(5) . . ?
C35 C34 H34 119.1 . . ?
C34 C35 H35 119.4 . . ?
C36 C35 C34 121.5(5) . . ?
C36 C35 H35 119.1 . . ?
C31 C36 H36 121.0 . . ?
C35 C36 C31 117.9(5) . . ?
C35 C36 H36 121.1 . . ?
N25 C37 N26 111.8(5) . . ?
N25 C37 C38 127.2(5) . . ?
N26 C37 C38 120.9(5) . . ?
C37 C38 H38A 109.3 . . ?
C37 C38 H38B 110.0 . . ?
C37 C38 H38C 109.1 . . ?
H38A C38 H38B 109.5 . . ?
H38A C38 H38C 109.5 . . ?
H38B C38 H38C 109.5 . . ?
C40 C39 N25 109.1(4) . . ?
C44 C39 N25 131.8(5) . . ?
C44 C39 C40 119.0(5) . . ?
N26 C40 C39 105.1(5) . . ?
N26 C40 C41 131.6(5) . . ?
C41 C40 C39 123.3(5) . . ?
C40 C41 H41 121.7 . . ?
C42 C41 C40 116.6(5) . . ?
C42 C41 H41 121.7 . . ?
C41 C42 H42 119.4 . . ?
C41 C42 C43 121.2(5) . . ?
C43 C42 H42 119.4 . . ?
C42 C43 H43 119.1 . . ?
C44 C43 C42 121.5(5) . . ?
C44 C43 H43 119.4 . . ?
C39 C44 H44 120.6 . . ?
C43 C44 C39 118.3(5) . . ?
C43 C44 H44 121.1 . . ?
N27 C45 N28 111.9(5) . . ?
N27 C45 C46 126.4(5) . . ?
N28 C45 C46 121.7(5) . . ?
C45 C46 H46A 109.9 . . ?
C45 C46 H46B 109.4 . . ?
C45 C46 H46C 109.1 . . ?
H46A C46 H46B 109.5 . . ?
H46A C46 H46C 109.5 . . ?
H46B C46 H46C 109.5 . . ?
N28 C47 C48 105.5(5) . . ?
C52 C47 N28 131.4(5) . . ?
C52 C47 C48 123.1(5) . . ?
N27 C48 C47 109.1(4) . . ?
N27 C48 C49 131.1(5) . . ?
C49 C48 C47 119.7(5) . . ?
C48 C49 H49 121.1 . . ?
C50 C49 C48 117.3(5) . . ?
C50 C49 H49 121.6 . . ?
C49 C50 H50 118.8 . . ?
C49 C50 C51 122.5(5) . . ?
C51 C50 H50 118.7 . . ?
C50 C51 H51 119.8 . . ?
C52 C51 C50 120.9(5) . . ?
C52 C51 H51 119.3 . . ?
C47 C52 C51 116.5(5) . . ?
C47 C52 H52 121.9 . . ?
C51 C52 H52 121.6 . . ?
N29 C53 N30 112.3(5) . . ?
N29 C53 C54 126.6(5) . . ?
N30 C53 C54 121.1(5) . . ?
C53 C54 H54A 109.0 . . ?
C53 C54 H54B 109.4 . . ?
C53 C54 H54C 110.0 . . ?
H54A C54 H54B 109.5 . . ?
H54A C54 H54C 109.5 . . ?
H54B C54 H54C 109.5 . . ?
N30 C55 C56 105.3(5) . . ?
N30 C55 C60 131.6(5) . . ?
C56 C55 C60 123.1(5) . . ?
N29 C56 C55 109.1(4) . . ?
C57 C56 N29 130.7(5) . . ?
C57 C56 C55 120.2(5) . . ?
C56 C57 H57 121.7 . . ?
C56 C57 C58 117.4(5) . . ?
C58 C57 H57 120.9 . . ?
C57 C58 H58 119.4 . . ?
C57 C58 C59 121.6(5) . . ?
C59 C58 H58 119.0 . . ?
C58 C59 H59 119.6 . . ?
C60 C59 C58 121.5(5) . . ?
C60 C59 H59 118.8 . . ?
C55 C60 H60 121.9 . . ?
C59 C60 C55 116.1(5) . . ?
C59 C60 H60 122.0 . . ?

loop_
_geom_bond_atom_site_label_1
_geom_bond_atom_site_label_2
_geom_bond_distance
_geom_bond_site_symmetry_2
_geom_bond_publ_flag
Cu1 N1 2.082(4) . ?
Cu1 N1 2.082(4) 2 ?
Cu1 N18 2.090(4) . ?
Cu1 N18 2.090(4) 2 ?
Cu1 N19 2.117(4) . ?
Cu1 N19 2.117(4) 2 ?
Cu2 N3 2.095(5) . ?
Cu2 N4 2.088(5) . ?
Cu2 N7 2.092(5) . ?
Cu2 N12 2.088(5) 2_676 ?
Cu2 N21 2.110(4) . ?
Cu2 N23 2.112(5) . ?
Cu3 N6 2.092(5) 1_665 ?
Cu3 N9 2.096(4) . ?
Cu3 N10 2.090(4) . ?
Cu3 N13 2.089(5) . ?
Cu3 N25 2.111(5) . ?
Cu3 N27 2.110(4) . ?
Cu4 N15 2.094(4) 2_665 ?
Cu4 N15 2.094(4) . ?
Cu4 N16 2.084(4) 2_665 ?
Cu4 N16 2.084(4) . ?
Cu4 N29 2.114(4) 2_665 ?
Cu4 N29 2.114(4) . ?
N1 C1 1.159(7) . ?
N2 C1 1.314(6) . ?
N2 C2 1.307(6) . ?
N3 C2 1.166(7) . ?
N4 C3 1.161(7) . ?
N5 C3 1.307(7) . ?
N5 C4 1.309(7) . ?
N6 Cu3 2.092(5) 1_445 ?
N6 C4 1.162(7) . ?
N7 C5 1.154(7) . ?
N8 C5 1.315(7) . ?
N8 C6 1.320(6) . ?
N9 C6 1.155(6) . ?
N10 C7 1.163(7) . ?
N11 C7 1.310(7) . ?
N11 C8 1.313(7) . ?
N12 Cu2 2.088(5) 2_676 ?
N12 C8 1.164(7) . ?
N13 C9 1.153(7) . ?
N14 C9 1.314(7) . ?
N14 C10 1.318(7) . ?
N15 C10 1.154(7) . ?
N16 C11 1.159(6) . ?
N17 C11 1.318(6) . ?
N17 C12 1.308(6) . ?
N18 C12 1.165(7) . ?
N19 C13 1.321(6) . ?
N19 C16 1.403(7) . ?
N20 H20 0.8800 . ?
N20 C13 1.361(7) . ?
N20 C15 1.392(7) . ?
N21 C21 1.334(7) . ?
N21 C24 1.402(6) . ?
N22 H22 0.8800 . ?
N22 C21 1.363(7) . ?
N22 C23 1.374(7) . ?
N23 C29 1.332(7) . ?
N23 C31 1.398(7) . ?
N24 H24 0.8800 . ?
N24 C29 1.361(7) . ?
N24 C32 1.390(7) . ?
N25 C37 1.328(7) . ?
N25 C39 1.396(7) . ?
N26 H26 0.8800 . ?
N26 C37 1.359(7) . ?
N26 C40 1.381(7) . ?
N27 C45 1.333(6) . ?
N27 C48 1.406(7) . ?
N28 H28 0.8800 . ?
N28 C45 1.359(7) . ?
N28 C47 1.378(7) . ?
N29 C53 1.322(6) . ?
N29 C56 1.407(7) . ?
N30 H30 0.8800 . ?
N30 C53 1.354(7) . ?
N30 C55 1.377(7) . ?
C13 C14 1.492(7) . ?
C14 H14A 0.9800 . ?
C14 H14B 0.9800 . ?
C14 H14C 0.9800 . ?
C15 C16 1.404(7) . ?
C15 C20 1.384(8) . ?
C16 C17 1.404(7) . ?
C17 H17 0.9500 . ?
C17 C18 1.393(8) . ?
C18 H18 0.9500 . ?
C18 C19 1.405(8) . ?
C19 H19 0.9500 . ?
C19 C20 1.383(8) . ?
C20 H20A 0.9500 . ?
C21 C22 1.485(8) . ?
C22 H22A 0.9800 . ?
C22 H22B 0.9800 . ?
C22 H22C 0.9800 . ?
C23 C24 1.404(7) . ?
C23 C28 1.404(8) . ?
C24 C25 1.395(7) . ?
C25 H25 0.9500 . ?
C25 C26 1.387(7) . ?
C26 H26A 0.9500 . ?
C26 C27 1.411(8) . ?
C27 H27 0.9500 . ?
C27 C28 1.379(8) . ?
C28 H28A 0.9500 . ?
C29 C30 1.484(7) . ?
C30 H30A 0.9800 . ?
C30 H30B 0.9800 . ?
C30 H30C 0.9800 . ?
C31 C32 1.413(7) . ?
C31 C36 1.402(7) . ?
C32 C33 1.379(7) . ?
C33 H33 0.9500 . ?
C33 C34 1.384(8) . ?
C34 H34 0.9500 . ?
C34 C35 1.407(8) . ?
C35 H35 0.9500 . ?
C35 C36 1.403(8) . ?
C36 H36 0.9500 . ?
C37 C38 1.482(8) . ?
C38 H38A 0.9800 . ?
C38 H38B 0.9801 . ?
C38 H38C 0.9800 . ?
C39 C40 1.409(7) . ?
C39 C44 1.399(7) . ?
C40 C41 1.391(8) . ?
C41 H41 0.9500 . ?
C41 C42 1.390(8) . ?
C42 H42 0.9500 . ?
C42 C43 1.407(8) . ?
C43 H43 0.9500 . ?
C43 C44 1.390(8) . ?
C44 H44 0.9500 . ?
C45 C46 1.485(8) . ?
C46 H46A 0.9800 . ?
C46 H46B 0.9800 . ?
C46 H46C 0.9800 . ?
C47 C48 1.401(7) . ?
C47 C52 1.395(8) . ?
C48 C49 1.402(7) . ?
C49 H49 0.9500 . ?
C49 C50 1.388(8) . ?
C50 H50 0.9500 . ?
C50 C51 1.397(8) . ?
C51 H51 0.9500 . ?
C51 C52 1.393(8) . ?
C52 H52 0.9500 . ?
C53 C54 1.488(7) . ?
C54 H54A 0.9800 . ?
C54 H54B 0.9800 . ?
C54 H54C 0.9800 . ?
C55 C56 1.399(7) . ?
C55 C60 1.394(7) . ?
C56 C57 1.400(7) . ?
C57 H57 0.9500 . ?
C57 C58 1.392(8) . ?
C58 H58 0.9500 . ?
C58 C59 1.405(8) . ?
C59 H59 0.9500 . ?
C59 C60 1.397(7) . ?
C60 H60 0.9500 . ?

loop_
_geom_torsion_atom_site_label_1
_geom_torsion_atom_site_label_2
_geom_torsion_atom_site_label_3
_geom_torsion_atom_site_label_4
_geom_torsion
_geom_torsion_site_symmetry_1
_geom_torsion_site_symmetry_2
_geom_torsion_site_symmetry_3
_geom_torsion_site_symmetry_4
_geom_torsion_publ_flag
Cu1 N19 C13 N20 -175.7(3) . . . . ?
Cu1 N19 C13 C14 6.3(8) . . . . ?
Cu1 N19 C16 C15 176.0(3) . . . . ?
Cu1 N19 C16 C17 -5.2(8) . . . . ?
Cu2 N21 C21 N22 176.0(3) . . . . ?
Cu2 N21 C21 C22 -6.4(8) . . . . ?
Cu2 N21 C24 C23 -176.3(3) . . . . ?
Cu2 N21 C24 C25 5.1(8) . . . . ?
Cu2 N23 C29 N24 -176.1(3) . . . . ?
Cu2 N23 C29 C30 6.2(8) . . . . ?
Cu2 N23 C31 C32 176.0(3) . . . . ?
Cu2 N23 C31 C36 -4.5(8) . . . . ?
Cu3 N25 C37 N26 175.6(3) . . . . ?
Cu3 N25 C37 C38 -6.2(8) . . . . ?
Cu3 N25 C39 C40 -175.8(3) . . . . ?
Cu3 N25 C39 C44 4.1(8) . . . . ?
Cu3 N27 C45 N28 -176.3(3) . . . . ?
Cu3 N27 C45 C46 5.0(7) . . . . ?
Cu3 N27 C48 C47 176.4(3) . . . . ?
Cu3 N27 C48 C49 -4.4(8) . . . . ?
Cu4 N29 C53 N30 175.6(3) . . . . ?
Cu4 N29 C53 C54 -5.3(7) . . . . ?
Cu4 N29 C56 C55 -175.9(3) . . . . ?
Cu4 N29 C56 C57 4.2(8) . . . . ?
N19 C16 C17 C18 -179.5(5) . . . . ?
N20 C15 C16 N19 0.0(5) . . . . ?
N20 C15 C16 C17 -179.0(5) . . . . ?
N20 C15 C20 C19 179.5(5) . . . . ?
N21 C24 C25 C26 179.3(5) . . . . ?
N22 C23 C24 N21 0.3(6) . . . . ?
N22 C23 C24 C25 179.0(4) . . . . ?
N22 C23 C28 C27 -179.8(5) . . . . ?
N23 C31 C32 N24 0.5(6) . . . . ?
N23 C31 C32 C33 179.7(5) . . . . ?
N23 C31 C36 C35 179.8(5) . . . . ?
N24 C32 C33 C34 179.7(5) . . . . ?
N25 C39 C40 N26 -0.4(5) . . . . ?
N25 C39 C40 C41 180.0(5) . . . . ?
N25 C39 C44 C43 -179.7(5) . . . . ?
N26 C40 C41 C42 180.0(5) . . . . ?
N27 C48 C49 C50 179.7(5) . . . . ?
N28 C47 C48 N27 0.6(5) . . . . ?
N28 C47 C48 C49 -178.7(4) . . . . ?
N28 C47 C52 C51 179.1(5) . . . . ?
N29 C56 C57 C58 -179.9(5) . . . . ?
N30 C55 C56 N29 -0.5(6) . . . . ?
N30 C55 C56 C57 179.4(5) . . . . ?
N30 C55 C60 C59 -179.3(5) . . . . ?
C13 N19 C16 C15 -0.2(5) . . . . ?
C13 N19 C16 C17 178.6(5) . . . . ?
C13 N20 C15 C16 0.2(5) . . . . ?
C13 N20 C15 C20 -179.4(6) . . . . ?
C15 N20 C13 N19 -0.3(6) . . . . ?
C15 N20 C13 C14 177.8(5) . . . . ?
C15 C16 C17 C18 -0.7(7) . . . . ?
C16 N19 C13 N20 0.3(6) . . . . ?
C16 N19 C13 C14 -177.6(5) . . . . ?
C16 C15 C20 C19 0.1(8) . . . . ?
C16 C17 C18 C19 0.2(8) . . . . ?
C17 C18 C19 C20 0.5(8) . . . . ?
C18 C19 C20 C15 -0.6(8) . . . . ?
C20 C15 C16 N19 179.6(5) . . . . ?
C20 C15 C16 C17 0.6(8) . . . . ?
C21 N21 C24 C23 -0.1(6) . . . . ?
C21 N21 C24 C25 -178.6(5) . . . . ?
C21 N22 C23 C24 -0.4(6) . . . . ?
C21 N22 C23 C28 179.9(6) . . . . ?
C23 N22 C21 N21 0.3(6) . . . . ?
C23 N22 C21 C22 -177.5(5) . . . . ?
C23 C24 C25 C26 0.9(7) . . . . ?
C24 N21 C21 N22 -0.2(6) . . . . ?
C24 N21 C21 C22 177.5(5) . . . . ?
C24 C23 C28 C27 0.5(8) . . . . ?
C24 C25 C26 C27 0.2(8) . . . . ?
C25 C26 C27 C28 -0.9(9) . . . . ?
C26 C27 C28 C23 0.5(8) . . . . ?
C28 C23 C24 N21 180.0(5) . . . . ?
C28 C23 C24 C25 -1.3(8) . . . . ?
C29 N23 C31 C32 -0.6(6) . . . . ?
C29 N23 C31 C36 179.0(6) . . . . ?
C29 N24 C32 C31 -0.3(6) . . . . ?
C29 N24 C32 C33 -179.4(5) . . . . ?
C31 N23 C29 N24 0.4(6) . . . . ?
C31 N23 C29 C30 -177.3(5) . . . . ?
C31 C32 C33 C34 0.8(8) . . . . ?
C32 N24 C29 N23 0.0(6) . . . . ?
C32 N24 C29 C30 177.8(5) . . . . ?
C32 C31 C36 C35 -0.7(8) . . . . ?
C32 C33 C34 C35 -1.1(8) . . . . ?
C33 C34 C35 C36 0.5(8) . . . . ?
C34 C35 C36 C31 0.4(8) . . . . ?
C36 C31 C32 N24 -179.1(5) . . . . ?
C36 C31 C32 C33 0.1(8) . . . . ?
C37 N25 C39 C40 0.7(6) . . . . ?
C37 N25 C39 C44 -179.3(5) . . . . ?
C37 N26 C40 C39 -0.1(5) . . . . ?
C37 N26 C40 C41 179.5(5) . . . . ?
C39 N25 C37 N26 -0.8(6) . . . . ?
C39 N25 C37 C38 177.4(5) . . . . ?
C39 C40 C41 C42 -0.5(8) . . . . ?
C40 N26 C37 N25 0.6(6) . . . . ?
C40 N26 C37 C38 -177.7(5) . . . . ?
C40 C39 C44 C43 0.3(7) . . . . ?
C40 C41 C42 C43 0.7(8) . . . . ?
C41 C42 C43 C44 -0.4(8) . . . . ?
C42 C43 C44 C39 -0.1(8) . . . . ?
C44 C39 C40 N26 179.7(4) . . . . ?
C44 C39 C40 C41 0.1(8) . . . . ?
C45 N27 C48 C47 -1.0(5) . . . . ?
C45 N27 C48 C49 178.3(5) . . . . ?
C45 N28 C47 C48 0.0(5) . . . . ?
C45 N28 C47 C52 -180.0(5) . . . . ?
C47 N28 C45 N27 -0.6(6) . . . . ?
C47 N28 C45 C46 178.2(5) . . . . ?
C47 C48 C49 C50 -1.1(7) . . . . ?
C48 N27 C45 N28 1.0(5) . . . . ?
C48 N27 C45 C46 -177.8(5) . . . . ?
C48 C47 C52 C51 -0.8(8) . . . . ?
C48 C49 C50 C51 0.7(8) . . . . ?
C49 C50 C51 C52 -0.4(8) . . . . ?
C50 C51 C52 C47 0.4(8) . . . . ?
C52 C47 C48 N27 -179.5(5) . . . . ?
C52 C47 C48 C49 1.2(8) . . . . ?
C53 N29 C56 C55 1.0(5) . . . . ?
C53 N29 C56 C57 -178.8(5) . . . . ?
C53 N30 C55 C56 -0.3(6) . . . . ?
C53 N30 C55 C60 179.7(5) . . . . ?
C55 N30 C53 N29 1.0(6) . . . . ?
C55 N30 C53 C54 -178.2(5) . . . . ?
C55 C56 C57 C58 0.3(7) . . . . ?
C56 N29 C53 N30 -1.2(5) . . . . ?
C56 N29 C53 C54 177.9(5) . . . . ?
C56 C55 C60 C59 0.7(8) . . . . ?
C56 C57 C58 C59 -0.2(8) . . . . ?
C57 C58 C59 C60 0.3(8) . . . . ?
C58 C59 C60 C55 -0.5(8) . . . . ?
C60 C55 C56 N29 179.6(5) . . . . ?
C60 C55 C56 C57 -0.6(8) . . . . ?
